data_4114917
loop_
_publ_author_name
'Xiqu Wang'
'Lumei Liu'
'Allan J. Jacobson'

_publ_contact_author_address
;
Department of Chemistry    
University of Houston,
Houston, TX 77204-5003
;
_publ_contact_author_email ' ajjcob@uh.edu '
_publ_contact_author_fax ' 713 743 2787 '
_publ_contact_author_name
;
Prof. Allan J. Jacobson
;
_publ_contact_author_phone ' 713 743 2785 '
_publ_section_title
;
 Open-Framework and Microporous Vanadium Silicates
;
_journal_name_full 'Journal of the American Chemical Society'
_journal_page_first 7812
_journal_page_last 7820
_journal_paper_doi 10.1021/ja020354l
_journal_volume 124
_journal_year 2002
_chemical_formula_sum 'H5.6 Na O13.8 Rb Si4 V'
_chemical_formula_weight 498.30
_chemical_name_systematic
;
 ?
;
_space_group_IT_number 166
_symmetry_cell_setting trigonal
_symmetry_space_group_name_Hall '-R 3 2"'
_symmetry_space_group_name_H-M 'R -3 m :H'
_atom_sites_solution_hydrogens IGNORED
_atom_sites_solution_primary direct
_atom_sites_solution_secondary difmap
_audit_creation_method SHELXL-97
_cell_angle_alpha 90.00
_cell_angle_beta 90.00
_cell_angle_gamma 120.00
_cell_formula_units_Z 36
_cell_length_a 18.2124(7)
_cell_length_b 18.2124(7)
_cell_length_c 45.752(2)
_cell_measurement_temperature 293(2)
_cell_volume 13142.4(9)
_computing_cell_refinement SAINT
_computing_data_collection SMART
_computing_data_reduction SAINT
_computing_structure_refinement 'SHELXL-97 (Sheldrick, 1997)'
_computing_structure_solution SHELXTL
_diffrn_ambient_temperature 293(2)
_diffrn_measured_fraction_theta_full 0.933
_diffrn_measured_fraction_theta_max 0.933
_diffrn_measurement_device_type 'SIEMENS SMART/CCD'
_diffrn_measurement_method 'NARROW FRAME, 0.3w'
_diffrn_radiation_monochromator graphite
_diffrn_radiation_source 'fine-focus sealed tube'
_diffrn_radiation_type MoK\a
_diffrn_radiation_wavelength 0.71073
_diffrn_reflns_av_R_equivalents 0.1891
_diffrn_reflns_av_sigmaI/netI 0.0973
_diffrn_reflns_limit_h_max 17
_diffrn_reflns_limit_h_min -23
_diffrn_reflns_limit_k_max 24
_diffrn_reflns_limit_k_min -23
_diffrn_reflns_limit_l_max 60
_diffrn_reflns_limit_l_min -52
_diffrn_reflns_number 24745
_diffrn_reflns_theta_full 28.54
_diffrn_reflns_theta_max 28.54
_diffrn_reflns_theta_min 1.37
_exptl_absorpt_coefficient_mu 4.412
_exptl_absorpt_correction_T_max 1.0000
_exptl_absorpt_correction_T_min 0.6588
_exptl_absorpt_correction_type 'multi-scan (SADABS)'
_exptl_crystal_colour BLUE-GREEN
_exptl_crystal_density_diffrn 2.267
_exptl_crystal_description PLATE
_exptl_crystal_F_000 8750
_exptl_crystal_size_max 0.14
_exptl_crystal_size_mid 0.10
_exptl_crystal_size_min 0.04
_refine_diff_density_max 1.707
_refine_diff_density_min -1.026
_refine_diff_density_rms 0.262
_refine_ls_extinction_coef 0.00071(10)
_refine_ls_extinction_expression Fc^*^=kFc[1+0.001xFc^2^\l^3^/sin(2\q)]^-1/4^
_refine_ls_extinction_method SHELXL
_refine_ls_goodness_of_fit_ref 1.240
_refine_ls_hydrogen_treatment NA
_refine_ls_matrix_type full
_refine_ls_number_parameters 243
_refine_ls_number_reflns 3800
_refine_ls_number_restraints 3
_refine_ls_restrained_S_all 1.240
_refine_ls_R_factor_all 0.1513
_refine_ls_R_factor_gt 0.1222
_refine_ls_shift/su_max 0.001
_refine_ls_shift/su_mean 0.000
_refine_ls_structure_factor_coef Fsqd
_refine_ls_weighting_details 'calc w=1/[\s^2^(Fo^2^)+(0.1273P)^2^+565.0327P] where P=(Fo^2^+2Fc^2^)/3'
_refine_ls_weighting_scheme calc
_refine_ls_wR_factor_gt 0.2948
_refine_ls_wR_factor_ref 0.3121
_reflns_number_gt 3068
_reflns_number_total 3800
_reflns_threshold_expression >2sigma(I)
_cod_data_source_file ja020354l_08.cif
_cod_data_source_block VSH-11RbNa
_cod_original_cell_volume 13142.4(10)
_cod_original_sg_symbol_H-M 'R -3 m'
_cod_database_code 4114917

loop_
_symmetry_equiv_pos_as_xyz
'x, y, z'
'-y, x-y, z'
'y, x, -z'
'-x+y, -x, z'
'-x, -x+y, -z'
'x-y, -y, -z'
'x+2/3, y+1/3, z+1/3'
'-y+2/3, x-y+1/3, z+1/3'
'y+2/3, x+1/3, -z+1/3'
'-x+y+2/3, -x+1/3, z+1/3'
'-x+2/3, -x+y+1/3, -z+1/3'
'x-y+2/3, -y+1/3, -z+1/3'
'x+1/3, y+2/3, z+2/3'
'-y+1/3, x-y+2/3, z+2/3'
'y+1/3, x+2/3, -z+2/3'
'-x+y+1/3, -x+2/3, z+2/3'
'-x+1/3, -x+y+2/3, -z+2/3'
'x-y+1/3, -y+2/3, -z+2/3'
'-x, -y, -z'
'y, -x+y, -z'
'-y, -x, z'
'x-y, x, -z'
'x, x-y, z'
'-x+y, y, z'
'-x+2/3, -y+1/3, -z+1/3'
'y+2/3, -x+y+1/3, -z+1/3'
'-y+2/3, -x+1/3, z+1/3'
'x-y+2/3, x+1/3, -z+1/3'
'x+2/3, x-y+1/3, z+1/3'
'-x+y+2/3, y+1/3, z+1/3'
'-x+1/3, -y+2/3, -z+2/3'
'y+1/3, -x+y+2/3, -z+2/3'
'-y+1/3, -x+2/3, z+2/3'
'x-y+1/3, x+2/3, -z+2/3'
'x+1/3, x-y+2/3, z+2/3'
'-x+y+1/3, y+2/3, z+2/3'

loop_
_atom_site_label
_atom_site_type_symbol
_atom_site_fract_x
_atom_site_fract_y
_atom_site_fract_z
_atom_site_U_iso_or_equiv
_atom_site_adp_type
_atom_site_occupancy
_atom_site_symmetry_multiplicity
_atom_site_calc_flag
_atom_site_refinement_flags
V1 V -0.10885(8) 0.78230(17) 0.07113(6) 0.0197(6) Uani 1 2 d S
V2A V 0.44887(9) 0.89773(17) -0.10568(6) 0.0167(7) Uani 0.887(6) 2 d SP
V2B V 0.4764(7) 0.9527(14) -0.0954(5) 0.0167(7) Uani 0.113(6) 2 d SPD
Si1 Si -0.00467(16) 0.82909(17) 0.13328(6) 0.0153(6) Uani 1 1 d .
Si2 Si 0.33806(16) 0.83798(17) -0.04530(6) 0.0143(6) Uani 1 1 d .
Si3 Si 0.24287(15) 0.91746(15) -0.02030(6) 0.0123(6) Uani 1 1 d .
Si4 Si 0.41311(17) 0.98763(17) -0.16023(6) 0.0155(6) Uani 1 1 d .
O1 O 0.2195(4) 0.9323(5) -0.05218(16) 0.0208(15) Uani 1 1 d .
O2 O -0.0273(5) 0.7937(7) 0.10109(18) 0.039(2) Uani 1 1 d .
O3 O 0.3678(5) 0.8871(5) -0.07549(17) 0.0295(18) Uani 1 1 d .
O4 O 0.4069(5) 0.9664(5) -0.12638(15) 0.0231(16) Uani 1 1 d .
O5 O -0.0648(4) 0.8705(9) 0.0539(4) 0.054(4) Uani 1 2 d S
O6 O 0.4039(4) 0.8078(8) -0.1217(3) 0.049(4) Uani 1 2 d S
O7 O 0.1598(3) 0.8402(3) -0.0037(2) 0.0148(19) Uani 1 2 d S
O8 O 0.5068(3) 1.0137(7) -0.1735(2) 0.020(2) Uani 1 2 d S
O9 O 0.0797(4) 0.9203(4) 0.1354(4) 0.045(4) Uani 1 2 d S
O10 O -0.0803(4) 0.8394(8) 0.1480(3) 0.031(3) Uani 1 2 d S
O11 O 0.2771(6) 1.0000 0.0000 0.024(2) Uani 1 2 d S
O12 O 0.2539(3) 0.7461(3) -0.0495(3) 0.028(3) Uani 1 2 d S
O13 O 0.4024(6) 1.0691(6) -0.1667 0.020(2) Uani 1 2 d S
O14 O 0.4115(3) 0.8231(7) -0.0304(2) 0.019(2) Uani 1 2 d S
O15 O 0.3161(4) 0.8908(5) -0.02125(15) 0.0197(15) Uani 1 1 d .
O16 O 0.0085(5) 0.7639(6) 0.1540(2) 0.036(2) Uani 1 1 d .
O17 O 0.5208(16) 1.042(3) -0.0789(17) 0.022(19) Uiso 0.113(6) 2 d SPD
Rb1A Rb 0.1194(6) 0.8806(6) 0.05678(18) 0.039(3) Uani 0.50 2 d SP
Rb1B Rb 0.1142(6) 0.8858(6) 0.0562(3) 0.046(3) Uani 0.50 2 d SP
Rb2 Rb 0.0000 1.0000 0.17971(11) 0.0251(17) Uani 0.544(13) 6 d SP
Rb3 Rb 0.0000 1.0000 0.0000 0.035(4) Uani 0.39(2) 12 d SP
Rb4 Rb 0.3333 0.6667 0.0112(3) 0.102(6) Uani 0.45(2) 6 d SP
Rb5 Rb 0.4802(7) 0.5198(7) 0.0172(5) 0.105(8) Uani 0.195(9) 2 d SP
Rb6 Rb 0.7818(7) 0.2182(7) 0.1226(4) 0.057(6) Uani 0.24(2) 2 d SP
Rb7 Rb 0.8036(17) 0.1964(17) 0.1139(8) 0.115(12) Uani 0.17(2) 2 d SP
Na1A Na -0.0425(9) 0.6574(5) 0.0966(2) 0.045(3) Uani 0.75(2) 1 d P
Na1B Na -0.007(3) 0.6621(19) 0.0879(7) 0.045(3) Uani 0.25(2) 1 d P
OW1 O 0.6052(16) 1.210(3) -0.1759(11) 0.181(19) Uiso 0.85(2) 2 d SP
OW2 O 0.591(2) 1.182(4) -0.2082(15) 0.181(12) Uiso 0.61(6) 2 d SP
OW3 O 0.116(3) 0.716(3) 0.0827(8) 0.181(12) Uiso 0.75(3) 1 d P
OW4 O 0.487(4) 1.244(2) -0.2242(13) 0.181(12) Uiso 0.70(7) 2 d SP
OW5 O 0.164(3) 0.665(4) 0.0417(12) 0.181(12) Uiso 0.54(5) 1 d P

loop_
_atom_site_aniso_label
_atom_site_aniso_U_11
_atom_site_aniso_U_22
_atom_site_aniso_U_33
_atom_site_aniso_U_23
_atom_site_aniso_U_13
_atom_site_aniso_U_12
V1 0.0153(9) 0.0232(13) 0.0231(12) -0.0083(10) -0.0041(5) 0.0116(7)
V2A 0.0129(9) 0.0172(14) 0.0214(14) 0.0045(10) 0.0023(5) 0.0086(7)
V2B 0.0129(9) 0.0172(14) 0.0214(14) 0.0045(10) 0.0023(5) 0.0086(7)
Si1 0.0125(12) 0.0170(13) 0.0190(13) -0.0032(10) -0.0044(10) 0.0093(11)
Si2 0.0097(12) 0.0146(13) 0.0203(13) 0.0034(10) 0.0019(10) 0.0073(10)
Si3 0.0096(12) 0.0096(12) 0.0174(13) -0.0007(9) 0.0000(9) 0.0045(10)
Si4 0.0132(13) 0.0163(13) 0.0202(13) -0.0018(10) -0.0031(10) 0.0098(11)
O1 0.011(3) 0.021(4) 0.025(4) 0.001(3) 0.001(3) 0.003(3)
O2 0.031(5) 0.074(7) 0.030(4) -0.030(4) -0.012(4) 0.040(5)
O3 0.033(4) 0.041(5) 0.024(4) 0.014(3) 0.007(3) 0.026(4)
O4 0.025(4) 0.039(4) 0.016(3) 0.014(3) 0.008(3) 0.025(4)
O5 0.041(6) 0.028(7) 0.090(12) -0.001(7) -0.001(4) 0.014(4)
O6 0.051(7) 0.028(7) 0.059(9) -0.001(6) -0.001(3) 0.014(3)
O7 0.010(3) 0.010(3) 0.020(5) 0.0017(19) -0.0017(19) 0.003(4)
O8 0.015(3) 0.025(5) 0.023(5) 0.005(4) 0.003(2) 0.012(3)
O9 0.018(4) 0.018(4) 0.094(11) 0.013(3) -0.013(3) 0.005(5)
O10 0.024(4) 0.044(7) 0.032(6) -0.023(5) -0.012(3) 0.022(4)
O11 0.020(4) 0.010(5) 0.037(6) -0.004(4) -0.002(2) 0.005(2)
O12 0.012(3) 0.012(3) 0.057(8) -0.002(3) 0.002(3) 0.002(4)
O13 0.022(4) 0.022(4) 0.022(5) 0.002(2) -0.002(2) 0.016(4)
O14 0.015(3) 0.032(6) 0.017(5) 0.008(4) 0.004(2) 0.016(3)
O15 0.018(3) 0.021(4) 0.022(3) -0.003(3) 0.000(3) 0.011(3)
O16 0.017(4) 0.031(4) 0.056(6) 0.020(4) 0.004(4) 0.008(3)
Rb1A 0.043(5) 0.043(5) 0.019(3) -0.0092(14) 0.0092(14) 0.011(4)
Rb1B 0.023(3) 0.023(3) 0.078(7) -0.0106(17) 0.0106(17) 0.001(3)
Rb2 0.0233(19) 0.0233(19) 0.029(3) 0.000 0.000 0.0117(10)
Rb3 0.048(5) 0.048(5) 0.010(5) 0.000 0.000 0.024(3)
Rb4 0.102(8) 0.102(8) 0.103(11) 0.000 0.000 0.051(4)
Rb5 0.080(8) 0.080(8) 0.131(15) 0.041(6) -0.041(6) 0.022(9)
Rb6 0.040(6) 0.040(6) 0.061(8) 0.002(3) -0.002(3) -0.003(4)
Rb7 0.14(2) 0.14(2) 0.088(18) -0.010(9) 0.010(9) 0.09(3)
Na1A 0.078(8) 0.030(3) 0.035(5) -0.005(3) -0.017(5) 0.034(5)
Na1B 0.078(8) 0.030(3) 0.035(5) -0.005(3) -0.017(5) 0.034(5)

loop_
_atom_type_symbol
_atom_type_description
_atom_type_scat_dispersion_real
_atom_type_scat_dispersion_imag
_atom_type_scat_source
O O 0.0106 0.0060 'International Tables Vol C Tables 4.2.6.8 and 6.1.1.4'
Na Na 0.0362 0.0249 'International Tables Vol C Tables 4.2.6.8 and 6.1.1.4'
Si Si 0.0817 0.0704 'International Tables Vol C Tables 4.2.6.8 and 6.1.1.4'
V V 0.3005 0.5294 'International Tables Vol C Tables 4.2.6.8 and 6.1.1.4'
Rb Rb -0.9393 2.9676 'International Tables Vol C Tables 4.2.6.8 and 6.1.1.4'
H H 0.0000 0.0000 'International Tables Vol C Tables 4.2.6.8 and 6.1.1.4'

loop_
_geom_angle_atom_site_label_1
_geom_angle_atom_site_label_2
_geom_angle_atom_site_label_3
_geom_angle
_geom_angle_site_symmetry_1
_geom_angle_site_symmetry_3
O5 V1 O2 105.4(5) . 24_455
O5 V1 O2 105.4(5) . .
O2 V1 O2 90.0(5) 24_455 .
O5 V1 O1 105.5(5) . 5
O2 V1 O1 82.2(3) 24_455 5
O2 V1 O1 149.1(4) . 5
O5 V1 O1 105.5(5) . 20_455
O2 V1 O1 149.1(4) 24_455 20_455
O2 V1 O1 82.2(3) . 20_455
O1 V1 O1 89.4(4) 5 20_455
O5 V1 Na1A 134.3(3) . 24_455
O2 V1 Na1A 45.6(3) 24_455 24_455
O2 V1 Na1A 108.2(4) . 24_455
O1 V1 Na1A 47.0(3) 5 24_455
O1 V1 Na1A 109.0(3) 20_455 24_455
O5 V1 Na1A 134.3(3) . .
O2 V1 Na1A 108.2(4) 24_455 .
O2 V1 Na1A 45.6(3) . .
O1 V1 Na1A 109.0(3) 5 .
O1 V1 Na1A 47.0(3) 20_455 .
Na1A V1 Na1A 91.5(5) 24_455 .
O5 V1 Rb7 174.2(8) . 2
O2 V1 Rb7 70.7(5) 24_455 2
O2 V1 Rb7 70.7(5) . 2
O1 V1 Rb7 78.5(4) 5 2
O1 V1 Rb7 78.5(4) 20_455 2
Na1A V1 Rb7 45.9(3) 24_455 2
Na1A V1 Rb7 45.9(3) . 2
O5 V1 Rb1B 60.7(3) . .
O2 V1 Rb1B 134.9(3) 24_455 .
O2 V1 Rb1B 58.4(4) . .
O1 V1 Rb1B 141.4(3) 5 .
O1 V1 Rb1B 63.8(3) 20_455 .
Na1A V1 Rb1B 164.5(4) 24_455 .
Na1A V1 Rb1B 73.6(4) . .
Rb7 V1 Rb1B 118.8(3) 2 .
O5 V1 Rb1B 60.7(3) . 4_465
O2 V1 Rb1B 58.4(4) 24_455 4_465
O2 V1 Rb1B 134.9(3) . 4_465
O1 V1 Rb1B 63.8(3) 5 4_465
O1 V1 Rb1B 141.4(3) 20_455 4_465
Na1A V1 Rb1B 73.6(4) 24_455 4_465
Na1A V1 Rb1B 164.5(4) . 4_465
Rb7 V1 Rb1B 118.8(3) 2 4_465
Rb1B V1 Rb1B 120.9(6) . 4_465
O5 V1 Na1B 124.4(7) . 24_455
O2 V1 Na1B 47.0(5) 24_455 24_455
O2 V1 Na1B 118.7(7) . 24_455
O1 V1 Na1B 38.9(6) 5 24_455
O1 V1 Na1B 112.2(6) 20_455 24_455
Na1A V1 Na1B 11.0(5) 24_455 24_455
Na1A V1 Na1B 101.3(8) . 24_455
Rb7 V1 Na1B 56.3(7) 2 24_455
Rb1B V1 Na1B 174.8(7) . 24_455
Rb1B V1 Na1B 64.3(7) 4_465 24_455
O5 V1 Na1B 124.4(7) . .
O2 V1 Na1B 118.7(7) 24_455 .
O2 V1 Na1B 47.0(5) . .
O1 V1 Na1B 112.2(6) 5 .
O1 V1 Na1B 38.9(6) 20_455 .
Na1A V1 Na1B 101.3(8) 24_455 .
Na1A V1 Na1B 11.0(5) . .
Rb7 V1 Na1B 56.3(7) 2 .
Rb1B V1 Na1B 64.3(7) . .
Rb1B V1 Na1B 174.8(7) 4_465 .
Na1B V1 Na1B 110.6(13) 24_455 .
V2B V2A O6 178.9(13) . .
V2B V2A O3 74.9(9) . 24
O6 V2A O3 104.3(5) . 24
V2B V2A O3 74.9(9) . .
O6 V2A O3 104.3(5) . .
O3 V2A O3 89.5(5) 24 .
V2B V2A O4 75.5(9) . 24
O6 V2A O4 105.3(5) . 24
O3 V2A O4 83.7(3) 24 24
O3 V2A O4 150.4(4) . 24
V2B V2A O4 75.5(9) . .
O6 V2A O4 105.3(5) . .
O3 V2A O4 150.4(4) 24 .
O3 V2A O4 83.7(3) . .
O4 V2A O4 88.0(4) 24 .
V2B V2A Na1A 72.5(3) . 3_565
O6 V2A Na1A 107.6(3) . 3_565
O3 V2A Na1A 42.8(3) 24 3_565
O3 V2A Na1A 127.5(3) . 3_565
O4 V2A Na1A 41.1(2) 24 3_565
O4 V2A Na1A 124.8(3) . 3_565
V2B V2A Na1A 72.5(3) . 22_665
O6 V2A Na1A 107.6(3) . 22_665
O3 V2A Na1A 127.5(3) 24 22_665
O3 V2A Na1A 42.8(3) . 22_665
O4 V2A Na1A 124.8(3) 24 22_665
O4 V2A Na1A 41.1(2) . 22_665
Na1A V2A Na1A 144.8(5) 3_565 22_665
V2B V2A Na1B 60.4(7) . 3_565
O6 V2A Na1B 119.6(7) . 3_565
O3 V2A Na1B 42.2(5) 24 3_565
O3 V2A Na1B 119.0(7) . 3_565
O4 V2A Na1B 43.3(5) 24 3_565
O4 V2A Na1B 118.7(6) . 3_565
Na1A V2A Na1B 12.1(6) 3_565 3_565
Na1A V2A Na1B 132.9(9) 22_665 3_565
V2B V2A Na1B 60.4(7) . 22_665
O6 V2A Na1B 119.6(7) . 22_665
O3 V2A Na1B 119.0(7) 24 22_665
O3 V2A Na1B 42.2(5) . 22_665
O4 V2A Na1B 118.7(6) 24 22_665
O4 V2A Na1B 43.3(5) . 22_665
Na1A V2A Na1B 132.9(9) 3_565 22_665
Na1A V2A Na1B 12.1(6) 22_665 22_665
Na1B V2A Na1B 120.9(14) 3_565 22_665
V2B V2A Rb6 122.1(4) . 22
O6 V2A Rb6 57.9(4) . 22
O3 V2A Rb6 60.6(4) 24 22
O3 V2A Rb6 134.4(3) . 22
O4 V2A Rb6 65.2(3) 24 22
O4 V2A Rb6 139.0(3) . 22
Na1A V2A Rb6 49.8(5) 3_565 22
Na1A V2A Rb6 165.3(5) 22_665 22
Na1B V2A Rb6 61.7(8) 3_565 22
Na1B V2A Rb6 176.1(6) 22_665 22
V2B V2A Rb6 122.1(4) . 19_665
O6 V2A Rb6 57.9(4) . 19_665
O3 V2A Rb6 134.4(3) 24 19_665
O3 V2A Rb6 60.6(4) . 19_665
O4 V2A Rb6 139.0(3) 24 19_665
O4 V2A Rb6 65.2(3) . 19_665
Na1A V2A Rb6 165.3(5) 3_565 19_665
Na1A V2A Rb6 49.8(5) 22_665 19_665
Na1B V2A Rb6 176.1(6) 3_565 19_665
Na1B V2A Rb6 61.7(8) 22_665 19_665
Rb6 V2A Rb6 115.5(7) 22 19_665
V2A V2B O17 180(4) . .
V2A V2B O3 75.9(10) . .
O17 V2B O3 104(2) . .
V2A V2B O3 75.9(10) . 24
O17 V2B O3 104(2) . 24
O3 V2B O3 90.1(10) . 24
V2A V2B O4 75.9(10) . .
O17 V2B O4 104(2) . .
O3 V2B O4 84.1(4) . .
O3 V2B O4 151.8(13) 24 .
V2A V2B O4 75.9(10) . 24
O17 V2B O4 104(2) . 24
O3 V2B O4 151.8(13) . 24
O3 V2B O4 84.1(4) 24 24
O4 V2B O4 88.2(9) . 24
V2A V2B Na1B 103.5(9) . 22_665
O17 V2B Na1B 76.5(9) . 22_665
O3 V2B Na1B 50.9(7) . 22_665
O3 V2B Na1B 138.2(10) 24 22_665
O4 V2B Na1B 51.7(7) . 22_665
O4 V2B Na1B 137.1(10) 24 22_665
V2A V2B Na1B 103.5(9) . 3_565
O17 V2B Na1B 76.5(9) . 3_565
O3 V2B Na1B 138.2(10) . 3_565
O3 V2B Na1B 50.9(7) 24 3_565
O4 V2B Na1B 137.1(10) . 3_565
O4 V2B Na1B 51.7(7) 24 3_565
Na1B V2B Na1B 153.0(19) 22_665 3_565
V2A V2B Na1A 90.7(5) . 22_665
O17 V2B Na1A 89.3(5) . 22_665
O3 V2B Na1A 46.6(3) . 22_665
O3 V2B Na1A 136.7(8) 24 22_665
O4 V2B Na1A 44.8(3) . 22_665
O4 V2B Na1A 132.9(8) 24 22_665
Na1B V2B Na1A 12.8(7) 22_665 22_665
Na1B V2B Na1A 165.7(13) 3_565 22_665
V2A V2B Na1A 90.7(5) . 3_565
O17 V2B Na1A 89.3(5) . 3_565
O3 V2B Na1A 136.7(8) . 3_565
O3 V2B Na1A 46.6(3) 24 3_565
O4 V2B Na1A 132.9(8) . 3_565
O4 V2B Na1A 44.8(3) 24 3_565
Na1B V2B Na1A 165.7(13) 22_665 3_565
Na1B V2B Na1A 12.8(7) 3_565 3_565
Na1A V2B Na1A 176.7(8) 22_665 3_565
V2A V2B Rb5 139.5(15) . 20_565
O17 V2B Rb5 41(3) . 20_565
O3 V2B Rb5 75.8(7) . 20_565
O3 V2B Rb5 75.8(7) 24 20_565
O4 V2B Rb5 128.6(7) . 20_565
O4 V2B Rb5 128.6(7) 24 20_565
Na1B V2B Rb5 79.8(8) 22_665 20_565
Na1B V2B Rb5 79.8(8) 3_565 20_565
Na1A V2B Rb5 90.4(5) 22_665 20_565
Na1A V2B Rb5 90.4(5) 3_565 20_565
O2 Si1 O9 113.4(7) . .
O2 Si1 O10 111.7(5) . .
O9 Si1 O10 106.5(7) . .
O2 Si1 O16 110.4(5) . .
O9 Si1 O16 107.8(6) . .
O10 Si1 O16 106.7(6) . .
O2 Si1 Na1A 41.5(4) . .
O9 Si1 Na1A 130.4(6) . .
O10 Si1 Na1A 122.1(5) . .
O16 Si1 Na1A 69.1(4) . .
O2 Si1 Rb2 139.8(4) . .
O9 Si1 Rb2 59.5(6) . .
O10 Si1 Rb2 48.4(4) . .
O16 Si1 Rb2 109.1(4) . .
Na1A Si1 Rb2 170.1(3) . .
O2 Si1 Rb7 56.6(7) . 2
O9 Si1 Rb7 169.7(8) . 2
O10 Si1 Rb7 80.9(5) . 2
O16 Si1 Rb7 76.0(7) . 2
Na1A Si1 Rb7 41.3(4) . 2
Rb2 Si1 Rb7 128.9(3) . 2
O2 Si1 Rb6 137.1(5) . 26_465
O9 Si1 Rb6 108.9(7) . 26_465
O10 Si1 Rb6 46.8(5) . 26_465
O16 Si1 Rb6 61.3(4) . 26_465
Na1A Si1 Rb6 111.1(4) . 26_465
Rb2 Si1 Rb6 60.9(3) . 26_465
Rb7 Si1 Rb6 81.4(4) 2 26_465
O2 Si1 Rb1B 43.8(4) . .
O9 Si1 Rb1B 70.7(6) . .
O10 Si1 Rb1B 135.7(5) . .
O16 Si1 Rb1B 116.3(4) . .
Na1A Si1 Rb1B 68.0(3) . .
Rb2 Si1 Rb1B 120.2(2) . .
Rb7 Si1 Rb1B 99.0(5) 2 .
Rb6 Si1 Rb1B 177.4(3) 26_465 .
O2 Si1 Rb1A 44.2(4) . .
O9 Si1 Rb1A 71.0(6) . .
O10 Si1 Rb1A 138.0(5) . .
O16 Si1 Rb1A 114.0(4) . .
Na1A Si1 Rb1A 66.7(3) . .
Rb2 Si1 Rb1A 121.71(19) . .
Rb7 Si1 Rb1A 98.7(5) 2 .
Rb6 Si1 Rb1A 175.1(3) 26_465 .
Rb1B Si1 Rb1A 2.3(5) . .
O3 Si2 O12 111.0(6) . .
O3 Si2 O15 111.6(4) . .
O12 Si2 O15 107.7(5) . .
O3 Si2 O14 112.3(4) . .
O12 Si2 O14 107.9(6) . .
O15 Si2 O14 106.0(4) . .
O3 Si2 Na1B 36.6(6) . 22_665
O12 Si2 Na1B 111.8(8) . 22_665
O15 Si2 Na1B 77.3(6) . 22_665
O14 Si2 Na1B 136.9(7) . 22_665
O3 Si2 Na1A 35.2(3) . 22_665
O12 Si2 Na1A 100.6(5) . 22_665
O15 Si2 Na1A 84.4(3) . 22_665
O14 Si2 Na1A 144.5(4) . 22_665
Na1B Si2 Na1A 12.0(6) 22_665 22_665
O3 Si2 Rb5 82.0(5) . 20_565
O12 Si2 Rb5 166.7(6) . 20_565
O15 Si2 Rb5 63.1(3) . 20_565
O14 Si2 Rb5 67.9(5) . 20_565
Na1B Si2 Rb5 76.6(8) 22_665 20_565
Na1A Si2 Rb5 88.4(4) 22_665 20_565
O3 Si2 Rb5 112.9(5) . 2_665
O12 Si2 Rb5 136.1(6) . 2_665
O15 Si2 Rb5 55.8(3) . 2_665
O14 Si2 Rb5 53.4(4) . 2_665
Na1B Si2 Rb5 103.8(8) 22_665 2_665
Na1A Si2 Rb5 115.7(4) 22_665 2_665
Rb5 Si2 Rb5 31.2(8) 20_565 2_665
O3 Si2 Rb7 53.3(4) . 19_665
O12 Si2 Rb7 62.0(5) . 19_665
O15 Si2 Rb7 107.3(9) . 19_665
O14 Si2 Rb7 146.6(9) . 19_665
Na1B Si2 Rb7 52.6(9) 22_665 19_665
Na1A Si2 Rb7 40.6(5) 22_665 19_665
Rb5 Si2 Rb7 128.5(5) 20_565 19_665
Rb5 Si2 Rb7 155.7(7) 2_665 19_665
O3 Si2 Rb6 50.6(3) . 19_665
O12 Si2 Rb6 61.2(5) . 19_665
O15 Si2 Rb6 118.7(5) . 19_665
O14 Si2 Rb6 135.2(5) . 19_665
Na1B Si2 Rb6 58.5(8) 22_665 19_665
Na1A Si2 Rb6 46.8(3) 22_665 19_665
Rb5 Si2 Rb6 131.0(4) 20_565 19_665
Rb5 Si2 Rb6 161.7(4) 2_665 19_665
Rb7 Si2 Rb6 11.4(6) 19_665 19_665
O3 Si2 Rb4 150.0(3) . .
O12 Si2 Rb4 68.5(4) . .
O15 Si2 Rb4 96.2(3) . .
O14 Si2 Rb4 46.1(3) . .
Na1B Si2 Rb4 173.3(5) 22_665 .
Na1A Si2 Rb4 168.7(2) 22_665 .
Rb5 Si2 Rb4 101.9(4) 20_565 .
Rb5 Si2 Rb4 73.2(4) 2_665 .
Rb7 Si2 Rb4 129.5(4) 19_665 .
Rb6 Si2 Rb4 124.8(2) 19_665 .
O1 Si3 O11 112.7(3) . .
O1 Si3 O15 110.9(4) . .
O11 Si3 O15 107.5(5) . .
O1 Si3 O7 111.1(4) . .
O11 Si3 O7 107.1(4) . .
O15 Si3 O7 107.2(4) . .
O1 Si3 Na1B 38.1(6) . 22_665
O11 Si3 Na1B 105.1(8) . 22_665
O15 Si3 Na1B 78.9(5) . 22_665
O7 Si3 Na1B 143.2(8) . 22_665
O1 Si3 Rb1A 131.1(4) . .
O11 Si3 Rb1A 64.9(2) . .
O15 Si3 Rb1A 116.2(4) . .
O7 Si3 Rb1A 42.4(3) . .
Na1B Si3 Rb1A 163.3(6) 22_665 .
O1 Si3 Rb1B 48.3(3) . 22_665
O11 Si3 Rb1B 64.8(3) . 22_665
O15 Si3 Rb1B 132.3(4) . 22_665
O7 Si3 Rb1B 120.1(4) . 22_665
Na1B Si3 Rb1B 60.4(6) 22_665 22_665
Rb1A Si3 Rb1B 102.86(18) . 22_665
O1 Si3 Rb1A 48.6(3) . 22_665
O11 Si3 Rb1A 64.2(2) . 22_665
O15 Si3 Rb1A 130.1(4) . 22_665
O7 Si3 Rb1A 122.4(4) . 22_665
Na1B Si3 Rb1A 59.0(6) 22_665 22_665
Rb1A Si3 Rb1A 104.3(4) . 22_665
Rb1B Si3 Rb1A 2.3(5) 22_665 22_665
O1 Si3 Rb1B 129.1(4) . .
O11 Si3 Rb1B 64.1(2) . .
O15 Si3 Rb1B 118.4(4) . .
O7 Si3 Rb1B 43.0(3) . .
Na1B Si3 Rb1B 161.1(6) 22_665 .
Rb1A Si3 Rb1B 2.3(5) . .
Rb1B Si3 Rb1B 100.7(5) 22_665 .
Rb1A Si3 Rb1B 102.15(15) 22_665 .
O4 Si4 O16 113.1(5) . 35_564
O4 Si4 O13 112.0(3) . .
O16 Si4 O13 106.2(5) 35_564 .
O4 Si4 O8 111.6(4) . .
O16 Si4 O8 108.8(5) 35_564 .
O13 Si4 O8 104.6(5) . .
O4 Si4 Na1A 34.2(3) . 22_665
O16 Si4 Na1A 99.4(4) 35_564 22_665
O13 Si4 Na1A 87.9(2) . 22_665
O8 Si4 Na1A 144.0(4) . 22_665
O4 Si4 Rb6 55.6(4) . 19_665
O16 Si4 Rb6 58.3(4) 35_564 19_665
O13 Si4 Rb6 118.4(5) . 19_665
O8 Si4 Rb6 136.9(5) . 19_665
Na1A Si4 Rb6 46.7(4) 22_665 19_665
Si3 O1 V1 130.9(4) . 22_665
Si3 O1 Na1B 118.0(9) . 22_665
V1 O1 Na1B 110.2(9) 22_665 22_665
Si3 O1 Na1A 128.3(5) . 22_665
V1 O1 Na1A 96.4(4) 22_665 22_665
Na1B O1 Na1A 17.4(8) 22_665 22_665
Si3 O1 Rb1B 110.4(4) . 22_665
V1 O1 Rb1B 83.3(4) 22_665 22_665
Na1B O1 Rb1B 83.8(9) 22_665 22_665
Na1A O1 Rb1B 92.4(4) 22_665 22_665
Si3 O1 Rb1A 110.0(4) . 22_665
V1 O1 Rb1A 85.7(4) 22_665 22_665
Na1B O1 Rb1A 81.4(9) 22_665 22_665
Na1A O1 Rb1A 90.5(4) 22_665 22_665
Rb1B O1 Rb1A 2.9(7) 22_665 22_665
Si3 O1 Rb7 125.0(7) . 19_665
V1 O1 Rb7 68.7(7) 22_665 19_665
Na1B O1 Rb7 63.8(11) 22_665 19_665
Na1A O1 Rb7 46.9(5) 22_665 19_665
Rb1B O1 Rb7 123.8(6) 22_665 19_665
Rb1A O1 Rb7 123.6(6) 22_665 19_665
Si1 O2 V1 136.7(5) . .
Si1 O2 Na1A 112.3(6) . .
V1 O2 Na1A 98.2(4) . .
Si1 O2 Na1B 116.9(8) . .
V1 O2 Na1B 100.7(7) . .
Na1A O2 Na1B 15.1(8) . .
Si1 O2 Rb1B 115.3(5) . .
V1 O2 Rb1B 88.6(4) . .
Na1A O2 Rb1B 98.1(5) . .
Na1B O2 Rb1B 83.3(10) . .
Si1 O2 Rb1A 114.9(5) . .
V1 O2 Rb1A 90.6(4) . .
Na1A O2 Rb1A 95.6(5) . .
Na1B O2 Rb1A 80.7(10) . .
Rb1B O2 Rb1A 3.0(7) . .
Si1 O2 Rb7 99.9(7) . 2
V1 O2 Rb7 75.3(6) . 2
Na1A O2 Rb7 51.4(6) . 2
Na1B O2 Rb7 66.0(10) . 2
Rb1B O2 Rb7 141.3(6) . 2
Rb1A O2 Rb7 140.1(6) . 2
Si2 O3 V2B 135.0(7) . .
Si2 O3 V2A 134.2(5) . .
V2B O3 V2A 29.3(7) . .
Si2 O3 Na1A 122.2(5) . 22_665
V2B O3 Na1A 96.9(6) . 22_665
V2A O3 Na1A 103.2(4) . 22_665
Si2 O3 Na1B 120.3(8) . 22_665
V2B O3 Na1B 90.1(9) . 22_665
V2A O3 Na1B 104.7(7) . 22_665
Na1A O3 Na1B 17.5(8) 22_665 22_665
Si2 O3 Rb7 103.4(6) . 19_665
V2B O3 Rb7 118.7(9) . 19_665
V2A O3 Rb7 99.6(9) . 19_665
Na1A O3 Rb7 52.7(9) 22_665 19_665
Na1B O3 Rb7 70.0(13) 22_665 19_665
Si2 O3 Rb6 107.2(4) . 19_665
V2B O3 Rb6 110.3(8) . 19_665
V2A O3 Rb6 87.6(5) . 19_665
Na1A O3 Rb6 62.7(6) 22_665 19_665
Na1B O3 Rb6 80.1(11) 22_665 19_665
Rb7 O3 Rb6 14.1(7) 19_665 19_665
Si4 O4 V2B 138.7(6) . .
Si4 O4 V2A 127.7(4) . .
V2B O4 V2A 28.6(6) . .
Si4 O4 Na1A 123.2(5) . 22_665
V2B O4 Na1A 97.8(6) . 22_665
V2A O4 Na1A 104.3(4) . 22_665
Si4 O4 Na1B 129.5(8) . 22_665
V2B O4 Na1B 88.3(9) . 22_665
V2A O4 Na1B 102.4(7) . 22_665
Na1A O4 Na1B 17.4(8) 22_665 22_665
Si4 O4 Rb6 101.8(4) . 19_665
V2B O4 Rb6 103.3(7) . 19_665
V2A O4 Rb6 82.6(4) . 19_665
Na1A O4 Rb6 60.2(6) 22_665 19_665
Na1B O4 Rb6 76.5(11) 22_665 19_665
Si4 O4 Rb7 106.1(6) . 19_665
V2B O4 Rb7 105.7(8) . 19_665
V2A O4 Rb7 89.6(7) . 19_665
Na1A O4 Rb7 47.5(10) 22_665 19_665
Na1B O4 Rb7 64.1(13) 22_665 19_665
Rb6 O4 Rb7 13.0(6) 19_665 19_665
V1 O5 Rb1B 92.9(4) . 4_465
V1 O5 Rb1B 92.9(4) . .
Rb1B O5 Rb1B 170.3(7) 4_465 .
V1 O5 Rb3 159.2(9) . .
Rb1B O5 Rb3 88.7(4) 4_465 .
Rb1B O5 Rb3 88.7(4) . .
V1 O5 Rb1A 91.3(3) . 4_465
Rb1B O5 Rb1A 1.7(4) 4_465 4_465
Rb1B O5 Rb1A 171.6(5) . 4_465
Rb3 O5 Rb1A 90.0(3) . 4_465
V1 O5 Rb1A 91.3(3) . .
Rb1B O5 Rb1A 171.6(5) 4_465 .
Rb1B O5 Rb1A 1.7(4) . .
Rb3 O5 Rb1A 90.0(3) . .
Rb1A O5 Rb1A 172.7(6) 4_465 .
V2A O6 Rb2 174.1(9) . 13_544
V2A O6 Rb6 96.9(4) . 19_665
Rb2 O6 Rb6 83.4(4) 13_544 19_665
V2A O6 Rb6 96.9(4) . 22
Rb2 O6 Rb6 83.4(4) 13_544 22
Rb6 O6 Rb6 165.1(7) 19_665 22
Si3 O7 Si3 124.8(6) 21_665 .
Si3 O7 Rb1A 116.2(3) 21_665 .
Si3 O7 Rb1A 116.2(3) . .
Si3 O7 Rb1B 115.7(3) 21_665 .
Si3 O7 Rb1B 115.7(3) . .
Rb1A O7 Rb1B 2.9(7) . .
Si4 O8 Si4 127.0(6) . 24
Si1 O9 Si1 169.8(12) . 21_665
Si1 O9 Rb2 95.1(6) . .
Si1 O9 Rb2 95.1(6) 21_665 .
Si1 O10 Si1 129.7(7) 24_455 .
Si1 O10 Rb2 107.0(4) 24_455 .
Si1 O10 Rb2 107.0(4) . .
Si1 O10 Rb6 110.5(5) 24_455 26_465
Si1 O10 Rb6 110.5(5) . 26_465
Rb2 O10 Rb6 81.1(5) . 26_465
Si3 O11 Si3 170.8(8) 6_675 .
Si2 O12 Si2 163.7(9) 21_665 .
Si2 O12 Rb7 93.6(5) 21_665 19_665
Si2 O12 Rb7 93.6(5) . 19_665
Si2 O12 Rb6 95.1(5) 21_665 19_665
Si2 O12 Rb6 95.1(5) . 19_665
Rb7 O12 Rb6 13.0(6) 19_665 19_665
Si4 O13 Si4 133.0(7) 15_454 .
Si2 O14 Si2 127.8(6) . 24
Si2 O14 Rb5 101.2(4) . 2_665
Si2 O14 Rb5 101.2(4) 24 2_665
Si2 O14 Rb4 111.6(4) . .
Si2 O14 Rb4 111.6(4) 24 .
Rb5 O14 Rb4 97.2(6) 2_665 .
Si2 O14 Rb5 86.0(4) . 20_565
Si2 O14 Rb5 86.0(4) 24 20_565
Rb5 O14 Rb5 35.2(8) 2_665 20_565
Rb4 O14 Rb5 132.4(5) . 20_565
Si3 O15 Si2 132.0(5) . .
Si3 O15 Rb5 128.3(4) . 2_665
Si2 O15 Rb5 98.7(4) . 2_665
Si3 O15 Rb5 120.0(4) . 20_565
Si2 O15 Rb5 90.9(4) . 20_565
Rb5 O15 Rb5 36.1(9) 2_665 20_565
Si4 O16 Si1 141.0(6) 29_465 .
Si4 O16 Rb6 98.6(5) 29_465 26_465
Si1 O16 Rb6 94.5(5) . 26_465
V2B O17 Rb5 118(4) . 20_565
O7 Rb1A O2 136.4(2) . 21_665
O7 Rb1A O2 136.4(2) . .
O2 Rb1A O2 87.1(4) 21_665 .
O7 Rb1A OW3 90.2(8) . 21_665
O2 Rb1A OW3 70.7(8) 21_665 21_665
O2 Rb1A OW3 109.3(8) . 21_665
O7 Rb1A OW3 90.2(8) . .
O2 Rb1A OW3 109.3(8) 21_665 .
O2 Rb1A OW3 70.7(8) . .
OW3 Rb1A OW3 57.4(15) 21_665 .
O7 Rb1A O1 88.9(2) . 20_455
O2 Rb1A O1 134.3(4) 21_665 20_455
O2 Rb1A O1 47.9(2) . 20_455
OW3 Rb1A O1 125.1(9) 21_665 20_455
OW3 Rb1A O1 67.7(8) . 20_455
O7 Rb1A O1 88.9(2) . 6_675
O2 Rb1A O1 47.9(2) 21_665 6_675
O2 Rb1A O1 134.3(4) . 6_675
OW3 Rb1A O1 67.7(8) 21_665 6_675
OW3 Rb1A O1 125.1(9) . 6_675
O1 Rb1A O1 166.9(6) 20_455 6_675
O7 Rb1A O5 108.3(5) . 2_675
O2 Rb1A O5 52.9(4) 21_665 2_675
O2 Rb1A O5 98.2(5) . 2_675
OW3 Rb1A O5 115.0(8) 21_665 2_675
OW3 Rb1A O5 160.5(8) . 2_675
O1 Rb1A O5 117.2(6) 20_455 2_675
O1 Rb1A O5 51.8(3) 6_675 2_675
O7 Rb1A O5 108.3(5) . .
O2 Rb1A O5 98.2(5) 21_665 .
O2 Rb1A O5 52.9(4) . .
OW3 Rb1A O5 160.5(8) 21_665 .
OW3 Rb1A O5 115.0(8) . .
O1 Rb1A O5 51.8(3) 20_455 .
O1 Rb1A O5 117.2(6) 6_675 .
O5 Rb1A O5 65.5(6) 2_675 .
O7 Rb1A V1 113.3(2) . 2_675
O2 Rb1A V1 32.16(18) 21_665 2_675
O2 Rb1A V1 105.7(4) . 2_675
OW3 Rb1A V1 89.3(7) 21_665 2_675
OW3 Rb1A V1 140.1(8) . 2_675
O1 Rb1A V1 139.8(5) 20_455 2_675
O1 Rb1A V1 32.28(16) 6_675 2_675
O5 Rb1A V1 25.8(3) 2_675 2_675
O5 Rb1A V1 88.7(5) . 2_675
O7 Rb1A V1 113.3(2) . .
O2 Rb1A V1 105.7(4) 21_665 .
O2 Rb1A V1 32.16(18) . .
OW3 Rb1A V1 140.1(8) 21_665 .
OW3 Rb1A V1 89.3(7) . .
O1 Rb1A V1 32.28(16) 20_455 .
O1 Rb1A V1 139.8(5) 6_675 .
O5 Rb1A V1 88.7(5) 2_675 .
O5 Rb1A V1 25.8(3) . .
V1 Rb1A V1 108.2(4) 2_675 .
O7 Rb1A Na1B 100.6(6) . 21_665
O2 Rb1A Na1B 44.8(7) 21_665 21_665
O2 Rb1A Na1B 116.6(6) . 21_665
OW3 Rb1A Na1B 31.5(9) 21_665 21_665
OW3 Rb1A Na1B 87.3(10) . 21_665
O1 Rb1A Na1B 153.5(7) 20_455 21_665
O1 Rb1A Na1B 39.4(5) 6_675 21_665
O5 Rb1A Na1B 83.5(7) 2_675 21_665
O5 Rb1A Na1B 142.7(8) . 21_665
V1 Rb1A Na1B 57.9(6) 2_675 21_665
V1 Rb1A Na1B 146.0(6) . 21_665
O2 Rb1B O2 88.2(5) 21_665 .
O2 Rb1B O7 135.5(3) 21_665 .
O2 Rb1B O7 135.5(3) . .
O2 Rb1B O5 54.5(4) 21_665 2_675
O2 Rb1B O5 101.9(6) . 2_675
O7 Rb1B O5 110.6(5) . 2_675
O2 Rb1B O5 101.9(6) 21_665 .
O2 Rb1B O5 54.5(4) . .
O7 Rb1B O5 110.6(5) . .
O5 Rb1B O5 68.8(6) 2_675 .
O2 Rb1B O1 136.1(4) 21_665 20_455
O2 Rb1B O1 48.2(2) . 20_455
O7 Rb1B O1 88.3(3) . 20_455
O5 Rb1B O1 121.7(6) 2_675 20_455
O5 Rb1B O1 53.0(3) . 20_455
O2 Rb1B O1 48.2(2) 21_665 6_675
O2 Rb1B O1 136.1(4) . 6_675
O7 Rb1B O1 88.3(3) . 6_675
O5 Rb1B O1 53.0(3) 2_675 6_675
O5 Rb1B O1 121.7(6) . 6_675
O1 Rb1B O1 171.8(6) 20_455 6_675
O2 Rb1B OW3 69.1(7) 21_665 21_665
O2 Rb1B OW3 106.5(8) . 21_665
O7 Rb1B OW3 86.8(8) . 21_665
O5 Rb1B OW3 114.9(8) 2_675 21_665
O5 Rb1B OW3 160.1(8) . 21_665
O1 Rb1B OW3 121.0(9) 20_455 21_665
O1 Rb1B OW3 66.2(7) 6_675 21_665
O2 Rb1B OW3 106.5(8) 21_665 .
O2 Rb1B OW3 69.1(7) . .
O7 Rb1B OW3 86.8(8) . .
O5 Rb1B OW3 160.1(8) 2_675 .
O5 Rb1B OW3 114.9(8) . .
O1 Rb1B OW3 66.2(7) 20_455 .
O1 Rb1B OW3 121.0(9) 6_675 .
OW3 Rb1B OW3 54.8(15) 21_665 .
O2 Rb1B V1 108.3(4) 21_665 .
O2 Rb1B V1 33.00(18) . .
O7 Rb1B V1 114.4(3) . .
O5 Rb1B V1 92.4(5) 2_675 .
O5 Rb1B V1 26.4(3) . .
O1 Rb1B V1 32.98(15) 20_455 .
O1 Rb1B V1 144.6(6) 6_675 .
OW3 Rb1B V1 137.6(8) 21_665 .
OW3 Rb1B V1 88.6(7) . .
O2 Rb1B V1 33.00(18) 21_665 2_675
O2 Rb1B V1 108.3(4) . 2_675
O7 Rb1B V1 114.4(3) . 2_675
O5 Rb1B V1 26.4(3) 2_675 2_675
O5 Rb1B V1 92.4(5) . 2_675
O1 Rb1B V1 144.6(6) 20_455 2_675
O1 Rb1B V1 32.98(15) 6_675 2_675
OW3 Rb1B V1 88.6(7) 21_665 2_675
OW3 Rb1B V1 137.6(8) . 2_675
V1 Rb1B V1 112.0(5) . 2_675
O2 Rb1B Na1B 44.0(7) 21_665 21_665
O2 Rb1B Na1B 115.2(6) . 21_665
O7 Rb1B Na1B 98.0(6) . 21_665
O5 Rb1B Na1B 84.1(7) 2_675 21_665
O5 Rb1B Na1B 145.8(8) . 21_665
O1 Rb1B Na1B 149.4(8) 20_455 21_665
O1 Rb1B Na1B 38.7(5) 6_675 21_665
OW3 Rb1B Na1B 30.8(9) 21_665 21_665
OW3 Rb1B Na1B 84.1(10) . 21_665
V1 Rb1B Na1B 146.4(6) . 21_665
V1 Rb1B Na1B 57.9(6) 2_675 21_665
O6 Rb2 O6 92.8(5) 10_465 7_455
O6 Rb2 O6 92.8(5) 10_465 8_565
O6 Rb2 O6 92.8(5) 7_455 8_565
O6 Rb2 O10 84.8(3) 10_465 .
O6 Rb2 O10 176.6(4) 7_455 .
O6 Rb2 O10 84.8(3) 8_565 .
O6 Rb2 O10 84.8(3) 10_465 2_675
O6 Rb2 O10 84.8(3) 7_455 2_675
O6 Rb2 O10 176.6(4) 8_565 2_675
O10 Rb2 O10 97.4(4) . 2_675
O6 Rb2 O10 176.6(4) 10_465 4_465
O6 Rb2 O10 84.8(3) 7_455 4_465
O6 Rb2 O10 84.8(3) 8_565 4_465
O10 Rb2 O10 97.4(4) . 4_465
O10 Rb2 O10 97.4(4) 2_675 4_465
O6 Rb2 O9 72.1(4) 10_465 .
O6 Rb2 O9 132.05(15) 7_455 .
O6 Rb2 O9 132.05(14) 8_565 .
O10 Rb2 O9 49.46(13) . .
O10 Rb2 O9 49.46(13) 2_675 .
O10 Rb2 O9 111.3(4) 4_465 .
O6 Rb2 O9 132.05(14) 10_465 4_465
O6 Rb2 O9 132.04(14) 7_455 4_465
O6 Rb2 O9 72.1(4) 8_565 4_465
O10 Rb2 O9 49.46(13) . 4_465
O10 Rb2 O9 111.3(4) 2_675 4_465
O10 Rb2 O9 49.46(13) 4_465 4_465
O9 Rb2 O9 84.8(4) . 4_465
O6 Rb2 O9 132.05(15) 10_465 2_675
O6 Rb2 O9 72.1(4) 7_455 2_675
O6 Rb2 O9 132.04(14) 8_565 2_675
O10 Rb2 O9 111.3(4) . 2_675
O10 Rb2 O9 49.46(13) 2_675 2_675
O10 Rb2 O9 49.46(13) 4_465 2_675
O9 Rb2 O9 84.8(4) . 2_675
O9 Rb2 O9 84.8(4) 4_465 2_675
O6 Rb2 Si1 107.19(17) 10_465 24_455
O6 Rb2 Si1 156.29(8) 7_455 24_455
O6 Rb2 Si1 74.0(3) 8_565 24_455
O10 Rb2 Si1 24.60(10) . 24_455
O10 Rb2 Si1 109.0(3) 2_675 24_455
O10 Rb2 Si1 74.57(16) 4_465 24_455
O9 Rb2 Si1 68.13(13) . 24_455
O9 Rb2 Si1 25.35(5) 4_465 24_455
O9 Rb2 Si1 101.8(3) 2_675 24_455
O6 Rb2 Si1 156.29(8) 10_465 4_465
O6 Rb2 Si1 107.19(17) 7_455 4_465
O6 Rb2 Si1 74.0(3) 8_565 4_465
O10 Rb2 Si1 74.57(16) . 4_465
O10 Rb2 Si1 109.0(3) 2_675 4_465
O10 Rb2 Si1 24.60(9) 4_465 4_465
O9 Rb2 Si1 101.8(3) . 4_465
O9 Rb2 Si1 25.35(5) 4_465 4_465
O9 Rb2 Si1 68.13(13) 2_675 4_465
Si1 Rb2 Si1 50.70(9) 24_455 4_465
O6 Rb2 Si1 74.0(3) 10_465 .
O6 Rb2 Si1 156.30(8) 7_455 .
O6 Rb2 Si1 107.19(17) 8_565 .
O10 Rb2 Si1 24.60(9) . .
O10 Rb2 Si1 74.57(16) 2_675 .
O10 Rb2 Si1 109.0(3) 4_465 .
O9 Rb2 Si1 25.35(5) . .
O9 Rb2 Si1 68.13(13) 4_465 .
O9 Rb2 Si1 101.8(3) 2_675 .
Si1 Rb2 Si1 46.41(9) 24_455 .
Si1 Rb2 Si1 90.84(10) 4_465 .
O5 Rb3 O5 67.1(4) 2_675 4_465
O5 Rb3 O5 67.1(4) 2_675 .
O5 Rb3 O5 67.1(4) 4_465 .
O5 Rb3 O5 180.0(3) 2_675 20_455
O5 Rb3 O5 112.9(4) 4_465 20_455
O5 Rb3 O5 112.9(4) . 20_455
O5 Rb3 O5 112.9(4) 2_675 19_575
O5 Rb3 O5 112.9(4) 4_465 19_575
O5 Rb3 O5 180.0(4) . 19_575
O5 Rb3 O5 67.1(4) 20_455 19_575
O5 Rb3 O5 112.9(4) 2_675 22_665
O5 Rb3 O5 180.0(4) 4_465 22_665
O5 Rb3 O5 112.9(4) . 22_665
O5 Rb3 O5 67.1(4) 20_455 22_665
O5 Rb3 O5 67.1(4) 19_575 22_665
O5 Rb3 Rb1B 45.01(11) 2_675 2_675
O5 Rb3 Rb1B 45.01(11) 4_465 2_675
O5 Rb3 Rb1B 94.1(3) . 2_675
O5 Rb3 Rb1B 134.99(11) 20_455 2_675
O5 Rb3 Rb1B 85.9(3) 19_575 2_675
O5 Rb3 Rb1B 134.99(11) 22_665 2_675
O5 Rb3 Rb1B 134.99(11) 2_675 20_455
O5 Rb3 Rb1B 134.99(11) 4_465 20_455
O5 Rb3 Rb1B 85.9(3) . 20_455
O5 Rb3 Rb1B 45.01(11) 20_455 20_455
O5 Rb3 Rb1B 94.1(3) 19_575 20_455
O5 Rb3 Rb1B 45.01(11) 22_665 20_455
Rb1B Rb3 Rb1B 180.000(1) 2_675 20_455
O5 Rb3 Rb1B 94.1(3) 2_675 4_465
O5 Rb3 Rb1B 45.01(11) 4_465 4_465
O5 Rb3 Rb1B 45.01(11) . 4_465
O5 Rb3 Rb1B 85.9(3) 20_455 4_465
O5 Rb3 Rb1B 134.99(11) 19_575 4_465
O5 Rb3 Rb1B 134.99(11) 22_665 4_465
Rb1B Rb3 Rb1B 89.6(3) 2_675 4_465
Rb1B Rb3 Rb1B 90.4(3) 20_455 4_465
O5 Rb3 Rb1B 45.01(11) 2_675 .
O5 Rb3 Rb1B 94.1(3) 4_465 .
O5 Rb3 Rb1B 45.01(11) . .
O5 Rb3 Rb1B 134.99(11) 20_455 .
O5 Rb3 Rb1B 134.99(11) 19_575 .
O5 Rb3 Rb1B 85.9(3) 22_665 .
Rb1B Rb3 Rb1B 89.6(3) 2_675 .
Rb1B Rb3 Rb1B 90.4(3) 20_455 .
Rb1B Rb3 Rb1B 89.6(3) 4_465 .
O5 Rb3 Rb1B 134.99(11) 2_675 19_575
O5 Rb3 Rb1B 85.9(3) 4_465 19_575
O5 Rb3 Rb1B 134.99(11) . 19_575
O5 Rb3 Rb1B 45.01(11) 20_455 19_575
O5 Rb3 Rb1B 45.01(11) 19_575 19_575
O5 Rb3 Rb1B 94.1(3) 22_665 19_575
Rb1B Rb3 Rb1B 90.4(3) 2_675 19_575
Rb1B Rb3 Rb1B 89.6(3) 20_455 19_575
Rb1B Rb3 Rb1B 90.4(3) 4_465 19_575
Rb1B Rb3 Rb1B 180.000(1) . 19_575
O5 Rb3 Rb1B 85.9(3) 2_675 22_665
O5 Rb3 Rb1B 134.99(11) 4_465 22_665
O5 Rb3 Rb1B 134.99(11) . 22_665
O5 Rb3 Rb1B 94.1(3) 20_455 22_665
O5 Rb3 Rb1B 45.01(11) 19_575 22_665
O5 Rb3 Rb1B 45.01(11) 22_665 22_665
Rb1B Rb3 Rb1B 90.4(3) 2_675 22_665
Rb1B Rb3 Rb1B 89.6(3) 20_455 22_665
Rb1B Rb3 Rb1B 180.0(4) 4_465 22_665
Rb1B Rb3 Rb1B 90.4(3) . 22_665
Rb1B Rb3 Rb1B 89.6(3) 19_575 22_665
O14 Rb4 O14 86.6(4) . 2_665
O14 Rb4 O14 86.6(4) . 4_565
O14 Rb4 O14 86.6(4) 2_665 4_565
O14 Rb4 OW5 68.0(9) . 21_665
O14 Rb4 OW5 104.9(10) 2_665 21_665
O14 Rb4 OW5 151.0(10) 4_565 21_665
O14 Rb4 OW5 104.9(10) . .
O14 Rb4 OW5 68.0(9) 2_665 .
O14 Rb4 OW5 151.0(10) 4_565 .
OW5 Rb4 OW5 54.8(19) 21_665 .
O14 Rb4 OW5 68.0(9) . 4_565
O14 Rb4 OW5 151.0(10) 2_665 4_565
O14 Rb4 OW5 104.9(10) 4_565 4_565
OW5 Rb4 OW5 53.6(19) 21_665 4_565
OW5 Rb4 OW5 104.1(11) . 4_565
O14 Rb4 OW5 151.0(10) . 23_565
O14 Rb4 OW5 68.0(9) 2_665 23_565
O14 Rb4 OW5 104.9(10) 4_565 23_565
OW5 Rb4 OW5 104.1(11) 21_665 23_565
OW5 Rb4 OW5 53.6(19) . 23_565
OW5 Rb4 OW5 131(2) 4_565 23_565
O14 Rb4 OW5 104.9(10) . 24
O14 Rb4 OW5 151.0(10) 2_665 24
O14 Rb4 OW5 68.0(9) 4_565 24
OW5 Rb4 OW5 104.1(11) 21_665 24
OW5 Rb4 OW5 131(2) . 24
OW5 Rb4 OW5 54.8(19) 4_565 24
OW5 Rb4 OW5 104.1(11) 23_565 24
O14 Rb4 OW5 151.0(10) . 2_665
O14 Rb4 OW5 104.9(10) 2_665 2_665
O14 Rb4 OW5 68.0(9) 4_565 2_665
OW5 Rb4 OW5 131(2) 21_665 2_665
OW5 Rb4 OW5 104.1(11) . 2_665
OW5 Rb4 OW5 104.1(11) 4_565 2_665
OW5 Rb4 OW5 54.8(19) 23_565 2_665
OW5 Rb4 OW5 53.6(19) 24 2_665
O14 Rb4 Si2 67.8(2) . 21_665
O14 Rb4 Si2 22.33(9) 2_665 21_665
O14 Rb4 Si2 97.2(4) 4_565 21_665
OW5 Rb4 Si2 86.3(10) 21_665 21_665
OW5 Rb4 Si2 64.4(9) . 21_665
OW5 Rb4 Si2 128.7(9) 4_565 21_665
OW5 Rb4 Si2 84.2(9) 23_565 21_665
OW5 Rb4 Si2 164.3(10) 24 21_665
OW5 Rb4 Si2 127.1(10) 2_665 21_665
O14 Rb4 Si2 22.33(9) . .
O14 Rb4 Si2 67.8(2) 2_665 .
O14 Rb4 Si2 97.2(4) 4_565 .
OW5 Rb4 Si2 64.4(9) 21_665 .
OW5 Rb4 Si2 86.3(10) . .
OW5 Rb4 Si2 84.2(9) 4_565 .
OW5 Rb4 Si2 128.7(10) 23_565 .
OW5 Rb4 Si2 127.1(10) 24 .
OW5 Rb4 Si2 164.3(10) 2_665 .
Si2 Rb4 Si2 47.02(15) 21_665 .
O14 Rb4 Si2 97.2(4) . 2_665
O14 Rb4 Si2 22.33(9) 2_665 2_665
O14 Rb4 Si2 67.8(2) 4_565 2_665
OW5 Rb4 Si2 127.1(10) 21_665 2_665
OW5 Rb4 Si2 84.2(9) . 2_665
OW5 Rb4 Si2 164.3(10) 4_565 2_665
OW5 Rb4 Si2 64.4(9) 23_565 2_665
OW5 Rb4 Si2 128.7(10) 24 2_665
OW5 Rb4 Si2 86.3(10) 2_665 2_665
Si2 Rb4 Si2 43.03(14) 21_665 2_665
Si2 Rb4 Si2 83.1(3) . 2_665
Rb5 Rb5 OW5 140.3(13) 19_665 24
Rb5 Rb5 OW5 140.3(13) 19_665 2_665
OW5 Rb5 OW5 68(2) 24 2_665
Rb5 Rb5 O17 142.1(15) 19_665 22_655
OW5 Rb5 O17 65.2(15) 24 22_655
OW5 Rb5 O17 65.2(15) 2_665 22_655
Rb5 Rb5 O14 83.3(9) 19_665 4_565
OW5 Rb5 O14 77.6(12) 24 4_565
OW5 Rb5 O14 77.6(12) 2_665 4_565
O17 Rb5 O14 134.6(13) 22_655 4_565
Rb5 Rb5 O15 77.1(6) 19_665 23_565
OW5 Rb5 O15 113.6(13) 24 23_565
OW5 Rb5 O15 63.9(12) 2_665 23_565
O17 Rb5 O15 123.9(7) 22_655 23_565
O14 Rb5 O15 49.9(2) 4_565 23_565
Rb5 Rb5 O15 77.1(6) 19_665 4_565
OW5 Rb5 O15 63.9(12) 24 4_565
OW5 Rb5 O15 113.6(13) 2_665 4_565
O17 Rb5 O15 123.9(7) 22_655 4_565
O14 Rb5 O15 49.9(2) 4_565 4_565
O15 Rb5 O15 97.3(5) 23_565 4_565
Rb5 Rb5 O15 66.7(7) 19_665 5_655
OW5 Rb5 O15 95.0(12) 24 5_655
OW5 Rb5 O15 151.7(14) 2_665 5_655
O17 Rb5 O15 87.3(8) 22_655 5_655
O14 Rb5 O15 122.4(5) 4_565 5_655
O15 Rb5 O15 143.9(9) 23_565 5_655
O15 Rb5 O15 75.3(3) 4_565 5_655
Rb5 Rb5 O15 66.7(7) 19_665 22_655
OW5 Rb5 O15 151.7(14) 24 22_655
OW5 Rb5 O15 95.0(12) 2_665 22_655
O17 Rb5 O15 87.3(8) 22_655 22_655
O14 Rb5 O15 122.4(5) 4_565 22_655
O15 Rb5 O15 75.3(3) 23_565 22_655
O15 Rb5 O15 143.9(9) 4_565 22_655
O15 Rb5 O15 90.0(5) 5_655 22_655
Rb5 Rb5 O14 61.5(9) 19_665 22_655
OW5 Rb5 O14 129.5(12) 24 22_655
OW5 Rb5 O14 129.5(12) 2_665 22_655
O17 Rb5 O14 80.6(11) 22_655 22_655
O14 Rb5 O14 144.8(8) 4_565 22_655
O15 Rb5 O14 116.2(6) 23_565 22_655
O15 Rb5 O14 116.2(6) 4_565 22_655
O15 Rb5 O14 45.3(3) 5_655 22_655
O15 Rb5 O14 45.3(3) 22_655 22_655
Rb5 Rb5 Si2 74.9(8) 19_665 5_655
OW5 Rb5 Si2 104.4(12) 24 5_655
OW5 Rb5 Si2 133.8(13) 2_665 5_655
O17 Rb5 Si2 70.4(9) 22_655 5_655
O14 Rb5 Si2 147.6(6) 4_565 5_655
O15 Rb5 Si2 141.9(7) 23_565 5_655
O15 Rb5 Si2 101.2(3) 4_565 5_655
O15 Rb5 Si2 26.01(17) 5_655 5_655
O15 Rb5 Si2 70.1(4) 22_655 5_655
O14 Rb5 Si2 26.01(14) 22_655 5_655
Rb5 Rb5 Si2 74.9(8) 19_665 22_655
OW5 Rb5 Si2 133.8(13) 24 22_655
OW5 Rb5 Si2 104.4(12) 2_665 22_655
O17 Rb5 Si2 70.4(9) 22_655 22_655
O14 Rb5 Si2 147.6(6) 4_565 22_655
O15 Rb5 Si2 101.2(3) 23_565 22_655
O15 Rb5 Si2 141.9(7) 4_565 22_655
O15 Rb5 Si2 70.1(4) 5_655 22_655
O15 Rb5 Si2 26.01(17) 22_655 22_655
O14 Rb5 Si2 26.01(14) 22_655 22_655
Si2 Rb5 Si2 46.5(2) 5_655 22_655
Rb7 Rb6 Na1A 51.6(5) . 4
Rb7 Rb6 Na1A 51.6(6) . 23_665
Na1A Rb6 Na1A 102.0(8) 4 23_665
Rb7 Rb6 O10 141(3) . 28_655
Na1A Rb6 O10 123.0(3) 4 28_655
Na1A Rb6 O10 123.0(3) 23_665 28_655
Rb7 Rb6 O6 133.0(16) . 19_665
Na1A Rb6 O6 85.0(3) 4 19_665
Na1A Rb6 O6 148.9(5) 23_665 19_665
O10 Rb6 O6 74.2(6) 28_655 19_665
Rb7 Rb6 O6 133.0(16) . 20
Na1A Rb6 O6 148.9(5) 4 20
Na1A Rb6 O6 85.0(3) 23_665 20
O10 Rb6 O6 74.2(6) 28_655 20
O6 Rb6 O6 74.8(7) 19_665 20
Rb7 Rb6 O3 81.7(19) . 19_665
Na1A Rb6 O3 44.5(3) 4 19_665
Na1A Rb6 O3 113.5(7) 23_665 19_665
O10 Rb6 O3 122.9(6) 28_655 19_665
O6 Rb6 O3 52.1(3) 19_665 19_665
O6 Rb6 O3 104.8(5) 20 19_665
Rb7 Rb6 O3 81.7(19) . 3
Na1A Rb6 O3 113.5(7) 4 3
Na1A Rb6 O3 44.5(3) 23_665 3
O10 Rb6 O3 122.9(6) 28_655 3
O6 Rb6 O3 104.8(5) 19_665 3
O6 Rb6 O3 52.1(3) 20 3
O3 Rb6 O3 91.4(4) 19_665 3
Rb7 Rb6 O4 92.4(5) . 19_665
Na1A Rb6 O4 41.7(2) 4 19_665
Na1A Rb6 O4 143.7(9) 23_665 19_665
O10 Rb6 O4 86.9(4) 28_655 19_665
O6 Rb6 O4 51.6(3) 19_665 19_665
O6 Rb6 O4 126.3(7) 20 19_665
O3 Rb6 O4 46.78(19) 19_665 19_665
O3 Rb6 O4 138.1(4) 3 19_665
Rb7 Rb6 O4 92.4(5) . 3
Na1A Rb6 O4 143.7(9) 4 3
Na1A Rb6 O4 41.7(2) 23_665 3
O10 Rb6 O4 86.9(4) 28_655 3
O6 Rb6 O4 126.3(7) 19_665 3
O6 Rb6 O4 51.6(3) 20 3
O3 Rb6 O4 138.1(4) 19_665 3
O3 Rb6 O4 46.78(19) 3 3
O4 Rb6 O4 173.8(8) 19_665 3
Rb7 Rb6 O16 111(2) . 28_655
Na1A Rb6 O16 142.9(6) 4 28_655
Na1A Rb6 O16 76.5(2) 23_665 28_655
O10 Rb6 O16 46.5(3) 28_655 28_655
O6 Rb6 O16 115.7(8) 19_665 28_655
O6 Rb6 O16 68.1(4) 20 28_655
O3 Rb6 O16 167.7(9) 19_665 28_655
O3 Rb6 O16 91.6(2) 3 28_655
O4 Rb6 O16 128.7(5) 19_665 28_655
O4 Rb6 O16 45.6(2) 3 28_655
Rb7 Rb6 O16 111(2) . 11_545
Na1A Rb6 O16 76.5(2) 4 11_545
Na1A Rb6 O16 142.9(6) 23_665 11_545
O10 Rb6 O16 46.5(3) 28_655 11_545
O6 Rb6 O16 68.1(4) 19_665 11_545
O6 Rb6 O16 115.7(8) 20 11_545
O3 Rb6 O16 91.6(2) 19_665 11_545
O3 Rb6 O16 167.7(9) 3 11_545
O4 Rb6 O16 45.6(2) 19_665 11_545
O4 Rb6 O16 128.7(5) 3 11_545
O16 Rb6 O16 83.1(5) 28_655 11_545
Rb6 Rb7 Na1A 114.6(13) . 4
Rb6 Rb7 Na1A 114.6(13) . 23_665
Na1A Rb7 Na1A 129(2) 4 23_665
Rb6 Rb7 O3 84(2) . 19_665
Na1A Rb7 O3 46.8(4) 4 19_665
Na1A Rb7 O3 127.8(12) 23_665 19_665
Rb6 Rb7 O3 84(2) . 3
Na1A Rb7 O3 127.8(12) 4 3
Na1A Rb7 O3 46.8(4) 23_665 3
O3 Rb7 O3 92.0(9) 19_665 3
Rb6 Rb7 Na1B 114.1(12) . 4
Na1A Rb7 Na1B 4.0(6) 4 4
Na1A Rb7 Na1B 128.1(19) 23_665 4
O3 Rb7 Na1B 43.3(6) 19_665 4
O3 Rb7 Na1B 124.0(11) 3 4
Rb6 Rb7 Na1B 114.1(12) . 23_665
Na1A Rb7 Na1B 128.1(19) 4 23_665
Na1A Rb7 Na1B 4.0(6) 23_665 23_665
O3 Rb7 Na1B 124.0(11) 19_665 23_665
O3 Rb7 Na1B 43.3(6) 3 23_665
Na1B Rb7 Na1B 127.0(19) 4 23_665
Rb6 Rb7 O2 149.4(18) . 4
Na1A Rb7 O2 45.3(8) 4 4
Na1A Rb7 O2 93.0(16) 23_665 4
O3 Rb7 O2 89.1(8) 19_665 4
O3 Rb7 O2 125.9(15) 3 4
Na1B Rb7 O2 47.8(8) 4 4
Na1B Rb7 O2 94.4(15) 23_665 4
Rb6 Rb7 O2 149.4(18) . 23_665
Na1A Rb7 O2 93.0(16) 4 23_665
Na1A Rb7 O2 45.3(8) 23_665 23_665
O3 Rb7 O2 125.9(15) 19_665 23_665
O3 Rb7 O2 89.1(8) 3 23_665
Na1B Rb7 O2 94.4(15) 4 23_665
Na1B Rb7 O2 47.8(8) 23_665 23_665
O2 Rb7 O2 49.5(9) 4 23_665
Rb6 Rb7 V1 175(3) . 4
Na1A Rb7 V1 64.8(11) 4 4
Na1A Rb7 V1 64.8(11) 23_665 4
O3 Rb7 V1 92.0(10) 19_665 4
O3 Rb7 V1 92.0(10) 3 4
Na1B Rb7 V1 65.0(10) 4 4
Na1B Rb7 V1 65.0(10) 23_665 4
O2 Rb7 V1 34.0(6) 4 4
O2 Rb7 V1 34.0(6) 23_665 4
Rb6 Rb7 O12 88(3) . 19_665
Na1A Rb7 O12 84.2(8) 4 19_665
Na1A Rb7 O12 84.2(8) 23_665 19_665
O3 Rb7 O12 46.4(4) 19_665 19_665
O3 Rb7 O12 46.4(4) 3 19_665
Na1B Rb7 O12 80.2(8) 4 19_665
Na1B Rb7 O12 80.2(8) 23_665 19_665
O2 Rb7 O12 108.4(12) 4 19_665
O2 Rb7 O12 108.4(12) 23_665 19_665
V1 Rb7 O12 86.3(10) 4 19_665
Rb6 Rb7 O4 74.6(9) . 19_665
Na1A Rb7 O4 41.0(3) 4 19_665
Na1A Rb7 O4 169.6(18) 23_665 19_665
O3 Rb7 O4 45.8(3) 19_665 19_665
O3 Rb7 O4 133.6(13) 3 19_665
Na1B Rb7 O4 41.6(5) 4 19_665
Na1B Rb7 O4 167.5(14) 23_665 19_665
O2 Rb7 O4 79.4(5) 4 19_665
O2 Rb7 O4 128.5(13) 23_665 19_665
V1 Rb7 O4 105.5(9) 4 19_665
O12 Rb7 O4 91.5(6) 19_665 19_665
Na1B Na1A O4 91(3) . 20_455
Na1B Na1A O2 107(3) . .
O4 Na1A O2 137.8(5) 20_455 .
Na1B Na1A O3 83(3) . 20_455
O4 Na1A O3 68.5(3) 20_455 20_455
O2 Na1A O3 149.6(5) . 20_455
Na1B Na1A O1 81(3) . 20_455
O4 Na1A O1 156.9(5) 20_455 20_455
O2 Na1A O1 65.3(3) . 20_455
O3 Na1A O1 89.2(4) 20_455 20_455
Na1B Na1A Rb7 161(3) . 2
O4 Na1A Rb7 91.6(12) 20_455 2
O2 Na1A Rb7 83.2(12) . 2
O3 Na1A Rb7 80.6(10) 20_455 2
O1 Na1A Rb7 90.4(10) 20_455 2
Na1B Na1A OW3 23(3) . .
O4 Na1A OW3 88.2(10) 20_455 .
O2 Na1A OW3 94.0(10) . .
O3 Na1A OW3 103.5(10) 20_455 .
O1 Na1A OW3 91.6(10) 20_455 .
Rb7 Na1A OW3 175.5(12) 2 .
Na1B Na1A Rb6 156(3) . 2
O4 Na1A Rb6 78.1(6) 20_455 2
O2 Na1A Rb6 95.4(7) . 2
O3 Na1A Rb6 72.7(5) 20_455 2
O1 Na1A Rb6 101.5(6) 20_455 2
Rb7 Na1A Rb6 13.8(9) 2 2
OW3 Na1A Rb6 166.2(10) . 2
Na1B Na1A V2B 71(3) . 20_455
O4 Na1A V2B 37.4(4) 20_455 20_455
O2 Na1A V2B 173.9(6) . 20_455
O3 Na1A V2B 36.5(4) 20_455 20_455
O1 Na1A V2B 119.7(5) 20_455 20_455
Rb7 Na1A V2B 99.8(12) 2 20_455
OW3 Na1A V2B 82.6(10) . 20_455
Rb6 Na1A V2B 87.1(6) 2 20_455
Na1B Na1A V1 110(3) . .
O4 Na1A V1 159.5(7) 20_455 .
O2 Na1A V1 36.2(2) . .
O3 Na1A V1 113.5(4) 20_455 .
O1 Na1A V1 36.6(2) 20_455 .
Rb7 Na1A V1 69.2(12) 2 .
OW3 Na1A V1 110.4(10) . .
Rb6 Na1A V1 83.0(5) 2 .
V2B Na1A V1 149.9(5) 20_455 .
Na1B Na1A Si1 115(3) . .
O4 Na1A Si1 111.6(4) 20_455 .
O2 Na1A Si1 26.2(2) . .
O3 Na1A Si1 162.2(7) 20_455 .
O1 Na1A Si1 91.5(3) 20_455 .
Rb7 Na1A Si1 81.7(10) 2 .
OW3 Na1A Si1 94.3(9) . .
Rb6 Na1A Si1 89.7(5) 2 .
V2B Na1A Si1 148.7(5) 20_455 .
V1 Na1A Si1 59.90(18) . .
Na1B Na1A V2A 88(3) . 20_455
O4 Na1A V2A 34.6(2) 20_455 20_455
O2 Na1A V2A 164.2(7) . 20_455
O3 Na1A V2A 34.0(2) 20_455 20_455
O1 Na1A V2A 123.1(4) 20_455 20_455
Rb7 Na1A V2A 83.3(12) 2 20_455
OW3 Na1A V2A 98.9(10) . 20_455
Rb6 Na1A V2A 70.4(4) 2 20_455
V2B Na1A V2A 16.8(4) 20_455 20_455
V1 Na1A V2A 142.4(4) . 20_455
Si1 Na1A V2A 142.2(4) . 20_455
Na1A Na1B OW3 149(4) . .
Na1A Na1B O1 82(3) . 20_455
OW3 Na1B O1 111(2) . 20_455
Na1A Na1B O3 79(3) . 20_455
OW3 Na1B O3 128(2) . 20_455
O1 Na1B O3 88.9(11) 20_455 20_455
Na1A Na1B O4 72(3) . 20_455
OW3 Na1B O4 102.2(18) . 20_455
O1 Na1B O4 146.5(19) 20_455 20_455
O3 Na1B O4 66.2(8) 20_455 20_455
Na1A Na1B O2 58(2) . .
OW3 Na1B O2 102.5(17) . .
O1 Na1B O2 60.8(7) 20_455 .
O3 Na1B O2 128.8(17) 20_455 .
O4 Na1B O2 117.5(15) 20_455 .
Na1A Na1B V2B 96(3) . 20_455
OW3 Na1B V2B 98.4(18) . 20_455
O1 Na1B V2B 126.3(12) 20_455 20_455
O3 Na1B V2B 39.0(6) 20_455 20_455
O4 Na1B V2B 40.1(6) 20_455 20_455
O2 Na1B V2B 152.9(17) . 20_455
Na1A Na1B Rb7 15(2) . 2
OW3 Na1B Rb7 163.1(19) . 2
O1 Na1B Rb7 75.5(13) 20_455 2
O3 Na1B Rb7 66.8(13) 20_455 2
O4 Na1B Rb7 74.3(14) 20_455 2
O2 Na1B Rb7 66.2(13) . 2
V2B Na1B Rb7 89.3(14) 20_455 2
Na1A Na1B Si3 98(3) . 20_455
OW3 Na1B Si3 104.7(18) . 20_455
O1 Na1B Si3 23.9(4) 20_455 20_455
O3 Na1B Si3 74.2(8) 20_455 20_455
O4 Na1B Si3 140.3(12) 20_455 20_455
O2 Na1B Si3 84.5(8) . 20_455
V2B Na1B Si3 106.7(9) 20_455 20_455
Rb7 Na1B Si3 87.3(10) 2 20_455
Na1A Na1B V2A 80(3) . 20_455
OW3 Na1B V2A 113.3(17) . 20_455
O1 Na1B V2A 121.4(12) 20_455 20_455
O3 Na1B V2A 33.2(4) 20_455 20_455
O4 Na1B V2A 34.3(4) 20_455 20_455
O2 Na1B V2A 137.4(16) . 20_455
V2B Na1B V2A 16.1(4) 20_455 20_455
Rb7 Na1B V2A 73.4(12) 2 20_455
Si3 Na1B V2A 107.0(8) 20_455 20_455
Na1A Na1B Si2 85(3) . 20_455
OW3 Na1B Si2 126.5(19) . 20_455
O1 Na1B Si2 67.2(7) 20_455 20_455
O3 Na1B Si2 23.1(4) 20_455 20_455
O4 Na1B Si2 89.3(9) 20_455 20_455
O2 Na1B Si2 118.0(12) . 20_455
V2B Na1B Si2 59.2(6) 20_455 20_455
Rb7 Na1B Si2 70.4(10) 2 20_455
Si3 Na1B Si2 51.1(4) 20_455 20_455
V2A Na1B Si2 56.1(5) 20_455 20_455
Na1A Na1B V1 59(2) . .
OW3 Na1B V1 118.7(17) . .
O1 Na1B V1 30.9(5) 20_455 .
O3 Na1B V1 103.2(12) 20_455 .
O4 Na1B V1 131.1(16) 20_455 .
O2 Na1B V1 32.3(4) . .
V2B Na1B V1 140.9(13) 20_455 .
Rb7 Na1B V1 58.7(11) 2 .
Si3 Na1B V1 54.6(4) 20_455 .
V2A Na1B V1 127.7(12) 20_455 .
Si2 Na1B V1 87.2(8) 20_455 .
Na1B OW3 Na1A 8.4(10) . .
Na1B OW3 Rb1A 89.8(16) . .
Na1A OW3 Rb1A 88.4(12) . .
Na1B OW3 Rb1B 88.3(16) . .
Na1A OW3 Rb1B 86.9(12) . .
Rb1A OW3 Rb1B 1.5(4) . .
Rb5 OW5 Rb4 98.4(17) 4_565 .

loop_
_geom_bond_atom_site_label_1
_geom_bond_atom_site_label_2
_geom_bond_distance
_geom_bond_site_symmetry_2
V1 O5 1.599(15) .
V1 O2 1.954(8) 24_455
V1 O2 1.954(8) .
V1 O1 1.966(7) 5
V1 O1 1.966(7) 20_455
V1 Na1A 3.277(9) 24_455
V1 Na1A 3.277(9) .
V1 Rb7 3.38(6) 2
V1 Rb1B 3.587(10) .
V1 Rb1B 3.587(10) 4_465
V1 Na1B 3.59(3) 24_455
V1 Na1B 3.59(3) .
V2A V2B 0.99(2) .
V2A O6 1.598(14) .
V2A O3 1.959(8) 24
V2A O3 1.959(8) .
V2A O4 2.001(7) 24
V2A O4 2.001(7) .
V2A Na1A 3.414(8) 3_565
V2A Na1A 3.414(8) 22_665
V2A Na1B 3.47(3) 3_565
V2A Na1B 3.47(3) 22_665
V2A Rb6 3.720(10) 22
V2A Rb6 3.720(10) 19_665
V2B O17 1.59(2) .
V2B O3 1.950(17) .
V2B O3 1.950(17) 24
V2B O4 1.998(17) .
V2B O4 1.998(17) 24
V2B Na1B 3.10(3) 22_665
V2B Na1B 3.10(3) 3_565
V2B Na1A 3.256(9) 22_665
V2B Na1A 3.256(9) 3_565
V2B Rb5 3.83(3) 20_565
Si1 O2 1.577(8) .
Si1 O9 1.605(3) .
Si1 O10 1.626(5) .
Si1 O16 1.627(9) .
Si1 Na1A 3.304(10) .
Si1 Rb2 3.734(4) .
Si1 Rb7 3.90(5) 2
Si1 Rb6 3.950(19) 26_465
Si1 Rb1B 3.993(12) .
Si1 Rb1A 4.015(8) .
Si2 O3 1.586(8) .
Si2 O12 1.619(3) .
Si2 O15 1.638(7) .
Si2 O14 1.642(5) .
Si2 Na1B 3.49(3) 22_665
Si2 Na1A 3.497(9) 22_665
Si2 Rb5 3.734(16) 20_565
Si2 Rb5 3.753(14) 2_665
Si2 Rb7 3.91(3) 19_665
Si2 Rb6 4.011(13) 19_665
Si2 Rb4 4.019(11) .
Si3 O1 1.580(8) .
Si3 O11 1.604(3) .
Si3 O15 1.632(7) .
Si3 O7 1.648(5) .
Si3 Na1B 3.44(3) 22_665
Si3 Rb1A 4.054(8) .
Si3 Rb1B 4.069(6) 22_665
Si3 Rb1A 4.073(4) 22_665
Si3 Rb1B 4.090(12) .
Si4 O4 1.586(7) .
Si4 O16 1.607(9) 35_564
Si4 O13 1.617(5) .
Si4 O8 1.642(5) .
Si4 Na1A 3.449(9) 22_665
Si4 Rb6 4.038(7) 19_665
O1 V1 1.966(7) 22_665
O1 Na1B 2.40(3) 22_665
O1 Na1A 2.412(11) 22_665
O1 Rb1B 3.240(7) 22_665
O1 Rb1A 3.252(8) 22_665
O1 Rb7 3.56(5) 19_665
O2 Na1A 2.365(13) .
O2 Na1B 2.67(3) .
O2 Rb1B 3.057(13) .
O2 Rb1A 3.086(11) .
O2 Rb7 3.30(5) 2
O3 Na1A 2.383(11) 22_665
O3 Na1B 2.41(3) 22_665
O3 Rb7 3.23(2) 19_665
O3 Rb6 3.244(13) 19_665
O4 Na1A 2.314(10) 22_665
O4 Na1B 2.43(3) 22_665
O4 Rb6 3.405(8) 19_665
O4 Rb7 3.528(17) 19_665
O5 Rb1B 3.132(16) 4_465
O5 Rb1B 3.132(16) .
O5 Rb3 3.202(16) .
O5 Rb1A 3.269(15) 4_465
O5 Rb1A 3.269(16) .
O6 Rb2 2.661(14) 13_544
O6 Rb6 3.173(19) 19_665
O6 Rb6 3.173(19) 22
O7 Si3 1.648(5) 21_665
O7 Rb1A 3.047(13) .
O7 Rb1B 3.097(16) .
O8 Si4 1.642(5) 24
O9 Si1 1.605(3) 21_665
O9 Rb2 3.231(16) .
O10 Si1 1.626(5) 24_455
O10 Rb2 2.919(11) .
O10 Rb6 3.08(3) 26_465
O11 Si3 1.604(3) 6_675
O12 Si2 1.619(3) 21_665
O12 Rb7 3.46(3) 19_665
O12 Rb6 3.528(18) 19_665
O13 Si4 1.617(5) 15_454
O14 Si2 1.642(5) 24
O14 Rb5 3.071(18) 2_665
O14 Rb4 3.114(14) .
O14 Rb5 3.47(2) 20_565
O15 Rb5 3.138(12) 2_665
O15 Rb5 3.331(16) 20_565
O16 Si4 1.607(9) 29_465
O16 Rb6 3.473(15) 26_465
O17 Rb5 2.82(8) 20_565
Rb1A O2 3.086(11) 21_665
Rb1A OW3 3.20(4) 21_665
Rb1A OW3 3.20(4) .
Rb1A O1 3.252(8) 20_455
Rb1A O1 3.252(8) 6_675
Rb1A O5 3.269(15) 2_675
Rb1A V1 3.671(10) 2_675
Rb1A Na1B 3.74(3) 21_665
Rb1B O2 3.057(13) 21_665
Rb1B O5 3.132(16) 2_675
Rb1B O1 3.240(8) 20_455
Rb1B O1 3.240(8) 6_675
Rb1B OW3 3.34(4) 21_665
Rb1B OW3 3.34(4) .
Rb1B V1 3.587(10) 2_675
Rb1B Na1B 3.82(3) 21_665
Rb2 O6 2.661(14) 10_465
Rb2 O6 2.661(14) 7_455
Rb2 O6 2.661(14) 8_565
Rb2 O10 2.919(12) 2_675
Rb2 O10 2.919(11) 4_465
Rb2 O9 3.231(16) 4_465
Rb2 O9 3.231(16) 2_675
Rb2 Si1 3.734(4) 24_455
Rb2 Si1 3.734(4) 4_465
Rb3 O5 3.202(16) 2_675
Rb3 O5 3.202(16) 4_465
Rb3 O5 3.202(16) 20_455
Rb3 O5 3.202(16) 19_575
Rb3 O5 3.202(16) 22_665
Rb3 Rb1B 4.428(19) 2_675
Rb3 Rb1B 4.428(19) 20_455
Rb3 Rb1B 4.428(19) 4_465
Rb3 Rb1B 4.428(19) 19_575
Rb3 Rb1B 4.428(19) 22_665
Rb4 O14 3.114(14) 2_665
Rb4 O14 3.114(14) 4_565
Rb4 OW5 3.38(5) 21_665
Rb4 OW5 3.38(6) .
Rb4 OW5 3.38(6) 4_565
Rb4 OW5 3.38(6) 23_565
Rb4 OW5 3.38(6) 24
Rb4 OW5 3.38(5) 2_665
Rb4 Si2 4.019(11) 21_665
Rb4 Si2 4.019(11) 2_665
Rb5 Rb5 2.01(5) 19_665
Rb5 OW5 2.72(6) 24
Rb5 OW5 2.72(6) 2_665
Rb5 O17 2.82(8) 22_655
Rb5 O14 3.071(18) 4_565
Rb5 O15 3.138(12) 23_565
Rb5 O15 3.138(12) 4_565
Rb5 O15 3.331(16) 5_655
Rb5 O15 3.331(16) 22_655
Rb5 O14 3.47(2) 22_655
Rb5 Si2 3.734(16) 5_655
Rb5 Si2 3.734(16) 22_655
Rb6 Rb7 0.79(4) .
Rb6 Na1A 3.02(2) 4
Rb6 Na1A 3.02(2) 23_665
Rb6 O10 3.08(3) 28_655
Rb6 O6 3.173(19) 19_665
Rb6 O6 3.173(19) 20
Rb6 O3 3.244(13) 19_665
Rb6 O3 3.244(13) 3
Rb6 O4 3.405(8) 19_665
Rb6 O4 3.405(8) 3
Rb6 O16 3.473(15) 28_655
Rb6 O16 3.473(15) 11_545
Rb7 Na1A 2.60(3) 4
Rb7 Na1A 2.60(3) 23_665
Rb7 O3 3.23(2) 19_665
Rb7 O3 3.23(2) 3
Rb7 Na1B 3.30(5) 4
Rb7 Na1B 3.30(5) 23_665
Rb7 O2 3.30(5) 4
Rb7 O2 3.30(5) 23_665
Rb7 V1 3.38(6) 4
Rb7 O12 3.46(3) 19_665
Rb7 O4 3.528(17) 19_665
Na1A Na1B 0.73(3) .
Na1A O4 2.314(10) 20_455
Na1A O3 2.383(11) 20_455
Na1A O1 2.412(11) 20_455
Na1A Rb7 2.60(3) 2
Na1A OW3 2.60(4) .
Na1A Rb6 3.02(2) 2
Na1A V2B 3.256(9) 20_455
Na1A V2A 3.414(8) 20_455
Na1B OW3 1.95(6) .
Na1B O1 2.40(3) 20_455
Na1B O3 2.41(3) 20_455
Na1B O4 2.43(3) 20_455
Na1B V2B 3.10(3) 20_455
Na1B Rb7 3.30(5) 2
Na1B Si3 3.44(3) 20_455
Na1B V2A 3.47(3) 20_455
Na1B Si2 3.49(3) 20_455
OW1 OW2 1.54(7) .
OW5 Rb5 2.72(6) 4_565
